data_7042032
loop_
_publ_author_name
'Shen, Yunjun'
'Pan, Yani'
'Zhang, Kang'
'Liang, Xuewei'
'Liu, Jiyong'
'Spingler, Bernhard'
'Duttwyler, Simon'

_publ_section_title
;
 B-H functionalization of the monocarba-closo-dodecaborate anion by
 rhodium and iridium catalysis.
;
_journal_issue 10
_journal_name_full 'Dalton transactions (Cambridge, England : 2003)'
_journal_page_first 3135
_journal_page_last 3140
_journal_paper_doi 10.1039/c7dt00269f
_journal_volume 46
_journal_year 2017
_chemical_formula_moiety 'C18 H36 B11 Ir N2 O'
_chemical_formula_sum 'C18 H36 B11 Ir N2 O'
_chemical_formula_weight 607.60
_chemical_name_systematic
;
 ? 
;
_space_group_crystal_system monoclinic
_space_group_IT_number 14
_space_group_name_Hall '-P 2ybc'
_space_group_name_H-M_alt 'P 1 21/c 1'
_symmetry_space_group_name_Hall '-P 2ybc'
_symmetry_space_group_name_H-M 'P 1 21/c 1'
_atom_sites_solution_hydrogens geom
_atom_sites_solution_primary direct
_atom_sites_solution_secondary difmap
_audit_creation_date 2015-03-24
_audit_creation_method
;
Olex2 1.2
(compiled 2014.03.20 svn.r2914 for OlexSys, GUI svn.r4816)
;
_audit_update_record
;
2015-10-28 deposited with the CCDC.
2017-02-10 downloaded from the CCDC.
;
_cell_angle_alpha 90.00
_cell_angle_beta 102.683(5)
_cell_angle_gamma 90.00
_cell_formula_units_Z 4
_cell_length_a 15.4017(7)
_cell_length_b 14.6479(6)
_cell_length_c 11.4845(5)
_cell_measurement_reflns_used 4153
_cell_measurement_temperature 293(2)
_cell_measurement_theta_max 29.5180
_cell_measurement_theta_min 3.2227
_cell_volume 2527.7(2)
_computing_cell_refinement
;
CrysAlisPro, Agilent Technologies,
Version 1.171.35.11 (release 16-05-2011 CrysAlis171 .NET)
(compiled May 16 2011,17:55:39)
;
_computing_data_collection
;
CrysAlisPro, Agilent Technologies,
Version 1.171.35.11 (release 16-05-2011 CrysAlis171 .NET)
(compiled May 16 2011,17:55:39)
;
_computing_data_reduction
;
CrysAlisPro, Agilent Technologies,
Version 1.171.35.11 (release 16-05-2011 CrysAlis171 .NET)
(compiled May 16 2011,17:55:39)
;
_computing_molecular_graphics 'Olex2 (Dolomanov et al., 2009)'
_computing_publication_material 'Olex2 (Dolomanov et al., 2009)'
_computing_structure_refinement 'ShelXL (Sheldrick, 2008)'
_computing_structure_solution 'ShelXS (Sheldrick, 2008)'
_diffrn_ambient_temperature 293.15
_diffrn_detector_area_resol_mean 10.3592
_diffrn_measured_fraction_theta_full 0.997
_diffrn_measured_fraction_theta_max 0.997
_diffrn_measurement_device_type 'Xcalibur, Atlas, Gemini ultra'
_diffrn_measurement_method '\w scans'
_diffrn_orient_matrix_UB_11 -0.0372479000
_diffrn_orient_matrix_UB_12 -0.0140115000
_diffrn_orient_matrix_UB_13 -0.0444219000
_diffrn_orient_matrix_UB_21 -0.0270785000
_diffrn_orient_matrix_UB_22 0.0321004000
_diffrn_orient_matrix_UB_23 0.0217746000
_diffrn_orient_matrix_UB_31 0.0103484000
_diffrn_orient_matrix_UB_32 0.0334266000
_diffrn_orient_matrix_UB_33 -0.0395266000
_diffrn_radiation_monochromator graphite
_diffrn_radiation_type MoK\a
_diffrn_radiation_wavelength 0.71073
_diffrn_reflns_av_R_equivalents 0.0345
_diffrn_reflns_av_unetI/netI 0.0487
_diffrn_reflns_limit_h_max 16
_diffrn_reflns_limit_h_min -18
_diffrn_reflns_limit_k_max 17
_diffrn_reflns_limit_k_min -14
_diffrn_reflns_limit_l_max 13
_diffrn_reflns_limit_l_min -11
_diffrn_reflns_number 10096
_diffrn_reflns_theta_full 25.35
_diffrn_reflns_theta_max 25.35
_diffrn_reflns_theta_min 3.23
_diffrn_source 'Enhance (Mo) X-ray Source'
_exptl_absorpt_coefficient_mu 5.297
_exptl_absorpt_correction_T_max 1.00000
_exptl_absorpt_correction_T_min 0.58183
_exptl_absorpt_correction_type multi-scan
_exptl_absorpt_process_details
;
CrysAlisPro, Agilent Technologies,
Version 1.171.35.11 (release 16-05-2011 CrysAlis171 .NET)
(compiled May 16 2011,17:55:39)
Empirical absorption correction using spherical harmonics,
 implemented in SCALE3 ABSPACK scaling algorithm.
;
_exptl_crystal_colour yellow
_exptl_crystal_colour_primary yellow
_exptl_crystal_density_diffrn 1.597
_exptl_crystal_density_method 'not measured'
_exptl_crystal_description plate
_exptl_crystal_F_000 1192
_exptl_crystal_size_max 0.28
_exptl_crystal_size_mid 0.23
_exptl_crystal_size_min 0.15
_refine_diff_density_max 1.110
_refine_diff_density_min -0.836
_refine_diff_density_rms 0.111
_refine_ls_extinction_method none
_refine_ls_goodness_of_fit_ref 1.049
_refine_ls_hydrogen_treatment constr
_refine_ls_matrix_type full
_refine_ls_number_parameters 304
_refine_ls_number_reflns 4619
_refine_ls_number_restraints 0
_refine_ls_restrained_S_all 1.049
_refine_ls_R_factor_all 0.0405
_refine_ls_R_factor_gt 0.0290
_refine_ls_shift/su_max 0.002
_refine_ls_shift/su_mean 0.000
_refine_ls_structure_factor_coef Fsqd
_refine_ls_weighting_details 'calc w=1/[\s^2^(Fo^2^)+(0.0252P)^2^+0.0000P] where P=(Fo^2^+2Fc^2^)/3'
_refine_ls_weighting_scheme calc
_refine_ls_wR_factor_gt 0.0613
_refine_ls_wR_factor_ref 0.0664
_reflns_number_gt 3824
_reflns_number_total 4619
_reflns_threshold_expression >2sigma(I)
_cod_data_source_file c7dt00269f2.cif
_cod_data_source_block 150320_yjs_0092_2
_cod_depositor_comments 'Adding full bibliography for 7042023--7042033.cif.'
_cod_original_cell_volume 2527.72(19)
_cod_database_code 7042032
_chemical_oxdiff_formula 'c10 h10 n2 o8 b1 Ir1'
_reflns_odcompleteness_completeness 99.59
_reflns_odcompleteness_iscentric 1
_reflns_odcompleteness_theta 26.32
_olex2_refinement_description
;
1. Fixed Uiso
 At 1.2 times of:
  All B(H) groups, All C(H,H) groups
 At 1.5 times of:
  All C(H,H,H) groups
2.a Secondary CH2 refined with riding coordinates:
 C3(H3A,H3B), C4(H4A,H4B), C5(H5A,H5B), C6(H6A,H6B)
2.b Idealised Me refined as rotating group:
 C12(H12A,H12B,H12C), C13(H13A,H13B,H13C), C14(H14A,H14B,H14C), C15(H15A,H15B,
 H15C), C16(H16A,H16B,H16C), C18(H18A,H18B,H18C)
2.c Boron cage BH refined with riding coordinates:
 B2(H2), B3(H3), B4(H4), B5(H5), B6(H6), B7(H7), B8(H8), B9(H9), B10(H10),
 B11(H11)
;

loop_
_space_group_symop_id
_space_group_symop_operation_xyz
1 'x, y, z'
2 '-x, y+1/2, -z+1/2'
3 '-x, -y, -z'
4 'x, -y-1/2, z-1/2'

loop_
_atom_site_label
_atom_site_type_symbol
_atom_site_fract_x
_atom_site_fract_y
_atom_site_fract_z
_atom_site_U_iso_or_equiv
_atom_site_adp_type
_atom_site_occupancy
_atom_site_calc_flag
_atom_site_refinement_flags_posn
Ir1 Ir 0.204556(12) 0.484484(12) 0.843969(15) 0.02675(8) Uani 1 d .
O1 O 0.2866(2) 0.37903(19) 0.7959(3) 0.0312(8) Uani 1 d .
N1 N 0.3488(3) 0.3038(3) 0.6703(3) 0.0385(10) Uani 1 d .
N2 N 0.3114(3) 0.5381(3) 0.9584(3) 0.0301(9) Uani 1 d .
C1 C 0.3091(3) 0.4687(3) 0.6337(4) 0.0310(11) Uani 1 d .
C2 C 0.3148(3) 0.3808(3) 0.7008(4) 0.0297(11) Uani 1 d .
C3 C 0.3872(5) 0.2845(4) 0.5644(5) 0.0586(17) Uani 1 d .
H3A H 0.4281 0.3322 0.5528 0.070 Uiso 1 calc R
H3B H 0.3408 0.2785 0.4925 0.070 Uiso 1 calc R
C4 C 0.4349(5) 0.1956(4) 0.5970(5) 0.0650(19) Uani 1 d .
H4A H 0.4951 0.2060 0.6422 0.078 Uiso 1 calc R
H4B H 0.4373 0.1607 0.5260 0.078 Uiso 1 calc R
C5 C 0.3806(5) 0.1466(4) 0.6715(6) 0.0620(18) Uani 1 d .
H5A H 0.4163 0.1018 0.7231 0.074 Uiso 1 calc R
H5B H 0.3298 0.1163 0.6216 0.074 Uiso 1 calc R
C6 C 0.3511(4) 0.2228(3) 0.7440(5) 0.0438(14) Uani 1 d .
H6A H 0.2927 0.2100 0.7589 0.053 Uiso 1 calc R
H6B H 0.3930 0.2303 0.8199 0.053 Uiso 1 calc R
C7 C 0.0770(4) 0.4192(4) 0.7927(5) 0.0450(13) Uani 1 d .
C8 C 0.1094(4) 0.3925(4) 0.9141(5) 0.0480(14) Uani 1 d .
C9 C 0.1208(4) 0.4705(5) 0.9834(5) 0.0520(16) Uani 1 d .
C10 C 0.0992(3) 0.5495(4) 0.9036(5) 0.0451(14) Uani 1 d .
C11 C 0.0646(4) 0.5131(4) 0.7877(5) 0.0424(13) Uani 1 d .
C12 C 0.0448(5) 0.3528(5) 0.6929(6) 0.094(3) Uani 1 d .
H12A H 0.0460 0.3814 0.6180 0.141 Uiso 1 calc GR
H12B H -0.0150 0.3346 0.6933 0.141 Uiso 1 calc GR
H12C H 0.0827 0.3001 0.7035 0.141 Uiso 1 calc GR
C13 C 0.1266(5) 0.2948(4) 0.9542(7) 0.086(2) Uani 1 d .
H13A H 0.1635 0.2660 0.9076 0.129 Uiso 1 calc GR
H13B H 0.0711 0.2627 0.9435 0.129 Uiso 1 calc GR
H13C H 0.1562 0.2936 1.0370 0.129 Uiso 1 calc GR
C14 C 0.1537(6) 0.4801(6) 1.1172(6) 0.101(3) Uani 1 d .
H14A H 0.1593 0.4207 1.1534 0.151 Uiso 1 calc GR
H14B H 0.1119 0.5157 1.1489 0.151 Uiso 1 calc GR
H14C H 0.2106 0.5099 1.1340 0.151 Uiso 1 calc GR
C15 C 0.0957(5) 0.6465(4) 0.9413(8) 0.099(3) Uani 1 d .
H15A H 0.1428 0.6577 1.0099 0.148 Uiso 1 calc GR
H15B H 0.0394 0.6583 0.9611 0.148 Uiso 1 calc GR
H15C H 0.1028 0.6859 0.8773 0.148 Uiso 1 calc GR
C16 C 0.0141(4) 0.5668(6) 0.6832(6) 0.092(3) Uani 1 d .
H16A H 0.0361 0.6283 0.6876 0.138 Uiso 1 calc GR
H16B H -0.0480 0.5673 0.6847 0.138 Uiso 1 calc GR
H16C H 0.0218 0.5390 0.6104 0.138 Uiso 1 calc GR
C17 C 0.3624(4) 0.5702(3) 1.0336(4) 0.0387(12) Uani 1 d .
C18 C 0.4251(4) 0.6134(4) 1.1308(5) 0.0565(16) Uani 1 d .
H18A H 0.4489 0.6673 1.1019 0.085 Uiso 1 calc GR
H18B H 0.4726 0.5718 1.1619 0.085 Uiso 1 calc GR
H18C H 0.3952 0.6298 1.1928 0.085 Uiso 1 calc GR
B1 B 0.2493(4) 0.5479(4) 0.7011(4) 0.0292(12) Uani 1 d .
B2 B 0.3675(4) 0.5549(4) 0.7143(5) 0.0346(13) Uani 1 d .
H2 H 0.4127 0.5460 0.8020 0.041 Uiso 1 calc R
B3 B 0.3958(5) 0.5134(4) 0.5811(6) 0.0435(16) Uani 1 d .
H3 H 0.4589 0.4779 0.5828 0.052 Uiso 1 calc R
B4 B 0.2964(5) 0.4801(4) 0.4819(5) 0.0456(16) Uani 1 d .
H4 H 0.2944 0.4231 0.4189 0.055 Uiso 1 calc R
B5 B 0.2078(4) 0.5020(4) 0.5559(5) 0.0372(14) Uani 1 d .
H5 H 0.1484 0.4581 0.5401 0.045 Uiso 1 calc R
B6 B 0.3457(5) 0.5860(5) 0.4632(6) 0.0512(18) Uani 1 d .
H6 H 0.3760 0.5987 0.3865 0.061 Uiso 1 calc R
B7 B 0.2300(5) 0.5794(4) 0.4465(5) 0.0473(16) Uani 1 d .
H7 H 0.1846 0.5875 0.3588 0.057 Uiso 1 calc R
B8 B 0.2013(4) 0.6214(4) 0.5793(5) 0.0367(14) Uani 1 d .
H8 H 0.1380 0.6568 0.5771 0.044 Uiso 1 calc R
B9 B 0.3022(4) 0.6535(4) 0.6799(5) 0.0361(14) Uani 1 d .
H9 H 0.3050 0.7097 0.7441 0.043 Uiso 1 calc R
B10 B 0.3908(5) 0.6315(4) 0.6057(5) 0.0450(16) Uani 1 d .
H10 H 0.4513 0.6738 0.6222 0.054 Uiso 1 calc R
B11 B 0.2885(5) 0.6724(4) 0.5231(6) 0.0470(16) Uani 1 d .
H11 H 0.2818 0.7418 0.4855 0.056 Uiso 1 calc R

loop_
_atom_site_aniso_label
_atom_site_aniso_U_11
_atom_site_aniso_U_22
_atom_site_aniso_U_33
_atom_site_aniso_U_23
_atom_site_aniso_U_13
_atom_site_aniso_U_12
Ir1 0.02883(12) 0.02928(12) 0.02454(11) -0.00210(7) 0.01110(8) 0.00091(8)
O1 0.041(2) 0.0332(17) 0.0242(16) -0.0003(13) 0.0174(15) 0.0082(15)
N1 0.048(3) 0.040(2) 0.032(2) 0.0003(19) 0.020(2) 0.012(2)
N2 0.031(2) 0.037(2) 0.024(2) 0.0013(18) 0.0093(19) 0.0033(18)
C1 0.028(3) 0.042(3) 0.025(2) -0.001(2) 0.009(2) 0.003(2)
C2 0.031(3) 0.034(3) 0.024(2) -0.006(2) 0.006(2) 0.007(2)
C3 0.081(5) 0.056(4) 0.047(3) -0.004(3) 0.034(3) 0.022(3)
C4 0.085(6) 0.063(4) 0.053(4) -0.005(3) 0.028(4) 0.030(4)
C5 0.073(5) 0.045(3) 0.069(4) -0.013(3) 0.018(4) 0.015(3)
C6 0.057(4) 0.037(3) 0.042(3) -0.003(2) 0.021(3) 0.007(3)
C7 0.037(3) 0.056(3) 0.046(3) -0.015(3) 0.018(3) -0.009(3)
C8 0.036(3) 0.045(3) 0.069(4) 0.011(3) 0.025(3) -0.003(3)
C9 0.031(3) 0.096(5) 0.034(3) -0.004(3) 0.019(3) 0.001(3)
C10 0.030(3) 0.048(3) 0.065(4) -0.018(3) 0.027(3) 0.000(2)
C11 0.027(3) 0.061(4) 0.042(3) 0.009(3) 0.014(3) 0.000(2)
C12 0.074(6) 0.115(6) 0.102(6) -0.066(5) 0.037(5) -0.049(5)
C13 0.069(5) 0.058(4) 0.141(7) 0.034(4) 0.044(5) 0.003(4)
C14 0.069(6) 0.204(10) 0.034(4) -0.008(4) 0.025(4) 0.005(5)
C15 0.076(6) 0.059(4) 0.179(9) -0.051(5) 0.067(6) -0.006(4)
C16 0.037(4) 0.147(7) 0.091(5) 0.062(5) 0.011(4) 0.016(4)
C17 0.047(4) 0.038(3) 0.031(3) 0.002(2) 0.009(3) 0.000(3)
C18 0.059(4) 0.061(4) 0.044(3) -0.009(3) -0.001(3) -0.012(3)
B1 0.032(3) 0.030(3) 0.027(3) -0.002(2) 0.010(2) 0.006(2)
B2 0.027(3) 0.043(3) 0.033(3) 0.004(3) 0.005(3) 0.000(3)
B3 0.039(4) 0.055(4) 0.043(3) 0.012(3) 0.025(3) 0.010(3)
B4 0.054(5) 0.061(4) 0.027(3) 0.007(3) 0.019(3) 0.013(3)
B5 0.034(4) 0.052(4) 0.026(3) 0.004(2) 0.007(3) 0.004(3)
B6 0.054(5) 0.064(4) 0.043(4) 0.020(3) 0.026(3) 0.014(3)
B7 0.051(4) 0.064(4) 0.027(3) 0.008(3) 0.008(3) 0.013(3)
B8 0.030(3) 0.047(3) 0.033(3) 0.010(3) 0.008(3) 0.008(3)
B9 0.030(4) 0.039(3) 0.040(3) 0.005(3) 0.010(3) -0.001(3)
B10 0.048(4) 0.044(4) 0.048(4) 0.012(3) 0.022(3) -0.004(3)
B11 0.049(4) 0.048(4) 0.047(4) 0.017(3) 0.017(3) 0.008(3)

loop_
_atom_type_symbol
_atom_type_description
_atom_type_scat_dispersion_real
_atom_type_scat_dispersion_imag
_atom_type_scat_source
C C 0.0033 0.0016 'International Tables Vol C Tables 4.2.6.8 and 6.1.1.4'
H H 0.0000 0.0000 'International Tables Vol C Tables 4.2.6.8 and 6.1.1.4'
B B 0.0013 0.0007 'International Tables Vol C Tables 4.2.6.8 and 6.1.1.4'
Ir Ir -1.4442 7.9887 'International Tables Vol C Tables 4.2.6.8 and 6.1.1.4'
N N 0.0061 0.0033 'International Tables Vol C Tables 4.2.6.8 and 6.1.1.4'
O O 0.0106 0.0060 'International Tables Vol C Tables 4.2.6.8 and 6.1.1.4'

loop_
_geom_angle_atom_site_label_1
_geom_angle_atom_site_label_2
_geom_angle_atom_site_label_3
_geom_angle
O1 Ir1 C7 99.46(17)
O1 Ir1 C8 97.29(16)
O1 Ir1 C9 124.99(18)
O1 Ir1 C11 132.20(17)
N2 Ir1 O1 90.31(14)
N2 Ir1 C7 156.11(17)
N2 Ir1 C8 119.77(19)
N2 Ir1 C9 94.78(18)
N2 Ir1 C10 100.77(18)
N2 Ir1 C11 137.49(18)
N2 Ir1 B1 88.68(18)
C7 Ir1 C8 37.7(2)
C7 Ir1 C9 61.8(2)
C7 Ir1 C11 37.67(19)
C8 Ir1 C9 35.4(2)
C10 Ir1 O1 160.57(17)
C10 Ir1 C7 64.5(2)
C10 Ir1 C8 63.4(2)
C10 Ir1 C9 38.9(2)
C10 Ir1 C11 38.9(2)
C10 Ir1 B1 117.0(2)
C11 Ir1 C8 62.5(2)
C11 Ir1 C9 62.8(2)
B1 Ir1 O1 78.86(16)
B1 Ir1 C7 114.5(2)
B1 Ir1 C8 151.4(2)
B1 Ir1 C9 155.8(2)
B1 Ir1 C11 99.0(2)
C2 O1 Ir1 122.9(3)
C2 N1 C3 128.9(4)
C2 N1 C6 120.2(4)
C6 N1 C3 110.9(4)
C17 N2 Ir1 169.5(4)
C2 C1 B1 108.6(3)
C2 C1 B2 113.3(4)
C2 C1 B3 123.4(4)
C2 C1 B4 126.0(4)
C2 C1 B5 117.7(4)
B2 C1 B1 62.4(3)
B2 C1 B3 63.1(3)
B2 C1 B4 114.1(4)
B3 C1 B1 115.2(4)
B3 C1 B4 61.9(4)
B4 C1 B1 115.3(4)
B5 C1 B1 62.0(3)
B5 C1 B2 112.9(4)
B5 C1 B3 113.8(4)
B5 C1 B4 63.2(3)
O1 C2 N1 116.3(4)
O1 C2 C1 118.1(4)
N1 C2 C1 125.5(4)
N1 C3 H3A 111.2
N1 C3 H3B 111.2
N1 C3 C4 102.8(4)
H3A C3 H3B 109.1
C4 C3 H3A 111.2
C4 C3 H3B 111.2
C3 C4 H4A 110.8
C3 C4 H4B 110.8
C3 C4 C5 104.7(5)
H4A C4 H4B 108.9
C5 C4 H4A 110.8
C5 C4 H4B 110.8
C4 C5 H5A 111.1
C4 C5 H5B 111.1
C4 C5 C6 103.4(4)
H5A C5 H5B 109.0
C6 C5 H5A 111.1
C6 C5 H5B 111.1
N1 C6 C5 104.6(4)
N1 C6 H6A 110.8
N1 C6 H6B 110.8
C5 C6 H6A 110.8
C5 C6 H6B 110.8
H6A C6 H6B 108.9
C8 C7 Ir1 75.7(3)
C8 C7 C12 123.6(6)
C11 C7 Ir1 71.3(3)
C11 C7 C8 109.1(5)
C11 C7 C12 126.2(6)
C12 C7 Ir1 128.8(4)
C7 C8 Ir1 66.7(3)
C7 C8 C13 124.0(6)
C9 C8 Ir1 72.7(3)
C9 C8 C7 108.0(5)
C9 C8 C13 128.1(6)
C13 C8 Ir1 126.1(4)
C8 C9 Ir1 71.9(3)
C8 C9 C10 108.0(5)
C8 C9 C14 129.3(6)
C10 C9 Ir1 64.9(3)
C10 C9 C14 122.6(6)
C14 C9 Ir1 126.2(4)
C9 C10 Ir1 76.3(3)
C9 C10 C15 126.0(6)
C11 C10 Ir1 71.7(3)
C11 C10 C9 106.0(5)
C11 C10 C15 126.8(6)
C15 C10 Ir1 126.9(4)
C7 C11 Ir1 71.0(3)
C7 C11 C10 108.2(5)
C7 C11 C16 126.5(6)
C10 C11 Ir1 69.4(3)
C10 C11 C16 125.0(6)
C16 C11 Ir1 130.7(4)
C7 C12 H12A 109.5
C7 C12 H12B 109.5
C7 C12 H12C 109.5
H12A C12 H12B 109.5
H12A C12 H12C 109.5
H12B C12 H12C 109.5
C8 C13 H13A 109.5
C8 C13 H13B 109.5
C8 C13 H13C 109.5
H13A C13 H13B 109.5
H13A C13 H13C 109.5
H13B C13 H13C 109.5
C9 C14 H14A 109.5
C9 C14 H14B 109.5
C9 C14 H14C 109.5
H14A C14 H14B 109.5
H14A C14 H14C 109.5
H14B C14 H14C 109.5
C10 C15 H15A 109.5
C10 C15 H15B 109.5
C10 C15 H15C 109.5
H15A C15 H15B 109.5
H15A C15 H15C 109.5
H15B C15 H15C 109.5
C11 C16 H16A 109.5
C11 C16 H16B 109.5
C11 C16 H16C 109.5
H16A C16 H16B 109.5
H16A C16 H16C 109.5
H16B C16 H16C 109.5
N2 C17 C18 177.9(6)
C17 C18 H18A 109.5
C17 C18 H18B 109.5
C17 C18 H18C 109.5
H18A C18 H18B 109.5
H18A C18 H18C 109.5
H18B C18 H18C 109.5
C1 B1 Ir1 109.9(3)
C1 B1 B2 57.1(3)
C1 B1 B5 57.0(3)
C1 B1 B8 102.7(3)
C1 B1 B9 102.3(4)
B2 B1 Ir1 117.0(3)
B5 B1 Ir1 116.5(3)
B5 B1 B2 104.5(4)
B5 B1 B8 59.6(3)
B5 B1 B9 106.3(4)
B8 B1 Ir1 135.8(4)
B8 B1 B2 105.6(4)
B9 B1 Ir1 135.7(3)
B9 B1 B2 58.6(3)
B9 B1 B8 59.8(3)
C1 B2 B1 60.4(3)
C1 B2 H2 124.2
C1 B2 B3 58.7(3)
C1 B2 B9 106.3(4)
C1 B2 B10 104.6(4)
B1 B2 H2 119.8
B3 B2 B1 109.9(4)
B3 B2 H2 121.3
B9 B2 B1 60.5(3)
B9 B2 H2 121.4
B9 B2 B3 108.9(4)
B9 B2 B10 61.0(3)
B10 B2 B1 109.6(4)
B10 B2 H2 122.3
B10 B2 B3 59.2(3)
C1 B3 B2 58.2(3)
C1 B3 H3 124.6
C1 B3 B4 59.3(3)
C1 B3 B6 105.0(4)
C1 B3 B10 104.8(4)
B2 B3 H3 121.8
B4 B3 B2 107.9(4)
B4 B3 H3 121.2
B6 B3 B2 107.8(4)
B6 B3 H3 122.4
B6 B3 B4 59.9(4)
B10 B3 B2 60.0(3)
B10 B3 H3 122.2
B10 B3 B4 108.3(5)
B10 B3 B6 60.2(4)
C1 B4 B3 58.8(3)
C1 B4 H4 125.0
C1 B4 B5 57.6(3)
C1 B4 B6 104.6(5)
C1 B4 B7 104.1(4)
B3 B4 H4 121.9
B3 B4 B5 106.7(4)
B3 B4 B7 107.2(5)
B5 B4 H4 122.4
B6 B4 B3 59.9(4)
B6 B4 H4 122.6
B6 B4 B5 107.1(4)
B6 B4 B7 59.4(4)
B7 B4 H4 122.7
B7 B4 B5 60.0(3)
C1 B5 B1 61.0(3)
C1 B5 B4 59.2(3)
C1 B5 H5 123.8
C1 B5 B7 105.0(4)
C1 B5 B8 106.3(4)
B1 B5 B4 111.0(5)
B1 B5 H5 119.3
B4 B5 H5 120.7
B7 B5 B1 109.6(4)
B7 B5 B4 59.6(3)
B7 B5 H5 122.5
B8 B5 B1 60.5(3)
B8 B5 B4 108.9(4)
B8 B5 H5 121.9
B8 B5 B7 60.4(3)
B3 B6 H6 121.8
B3 B6 B10 59.8(4)
B3 B6 B11 107.7(4)
B4 B6 B3 60.2(4)
B4 B6 H6 121.1
B4 B6 B10 108.2(4)
B4 B6 B11 108.6(5)
B7 B6 B3 108.3(4)
B7 B6 B4 60.6(4)
B7 B6 H6 121.5
B7 B6 B10 107.9(4)
B7 B6 B11 60.0(4)
B10 B6 H6 121.9
B10 B6 B11 59.7(4)
B11 B6 H6 121.8
B4 B7 B5 60.4(3)
B4 B7 H7 121.2
B4 B7 B8 109.0(4)
B5 B7 H7 122.2
B5 B7 B8 59.7(3)
B6 B7 B4 59.9(4)
B6 B7 B5 107.8(4)
B6 B7 H7 121.4
B6 B7 B8 108.9(5)
B6 B7 B11 60.4(4)
B8 B7 H7 121.1
B11 B7 B4 108.4(5)
B11 B7 B5 107.3(4)
B11 B7 H7 121.8
B11 B7 B8 60.2(3)
B1 B8 H8 120.9
B5 B8 B1 59.9(3)
B5 B8 B7 60.0(3)
B5 B8 H8 122.7
B5 B8 B9 106.7(4)
B5 B8 B11 106.7(4)
B7 B8 B1 108.8(4)
B7 B8 H8 121.8
B9 B8 B1 60.1(3)
B9 B8 B7 107.4(4)
B9 B8 H8 122.2
B11 B8 B1 108.7(4)
B11 B8 B7 59.1(4)
B11 B8 H8 122.0
B11 B8 B9 60.3(3)
B1 B9 H9 120.6
B1 B9 B10 109.0(4)
B2 B9 B1 60.9(3)
B2 B9 B8 107.7(4)
B2 B9 H9 121.9
B2 B9 B10 59.9(3)
B2 B9 B11 106.8(4)
B8 B9 B1 60.2(3)
B8 B9 H9 122.2
B8 B9 B10 106.9(4)
B8 B9 B11 59.7(3)
B10 B9 H9 122.1
B11 B9 B1 108.3(4)
B11 B9 H9 122.5
B11 B9 B10 58.8(3)
B2 B10 B9 59.0(3)
B2 B10 H10 122.1
B3 B10 B2 60.8(3)
B3 B10 B6 60.0(4)
B3 B10 B9 108.5(4)
B3 B10 H10 121.2
B3 B10 B11 108.3(5)
B6 B10 B2 108.3(4)
B6 B10 B9 108.8(5)
B6 B10 H10 121.3
B9 B10 H10 121.5
B11 B10 B2 107.4(4)
B11 B10 B6 60.2(4)
B11 B10 B9 60.5(3)
B11 B10 H10 121.7
B6 B11 B8 108.7(4)
B6 B11 B9 108.8(4)
B6 B11 H11 121.5
B7 B11 B6 59.6(4)
B7 B11 B8 60.7(4)
B7 B11 B9 108.5(4)
B7 B11 H11 121.7
B8 B11 B9 60.0(3)
B8 B11 H11 121.1
B9 B11 H11 121.2
B10 B11 B6 60.1(4)
B10 B11 B7 107.8(4)
B10 B11 B8 108.7(4)
B10 B11 B9 60.7(3)
B10 B11 H11 121.5

loop_
_geom_bond_atom_site_label_1
_geom_bond_atom_site_label_2
_geom_bond_distance
Ir1 O1 2.143(3)
Ir1 N2 2.025(4)
Ir1 C7 2.147(5)
Ir1 C8 2.265(5)
Ir1 C9 2.275(5)
Ir1 C10 2.121(5)
Ir1 C11 2.151(6)
Ir1 B1 2.128(5)
O1 C2 1.262(5)
N1 C2 1.322(6)
N1 C3 1.491(6)
N1 C6 1.454(6)
N2 C17 1.133(6)
C1 C2 1.493(6)
C1 B1 1.763(7)
C1 B2 1.702(7)
C1 B3 1.711(7)
C1 B4 1.719(7)
C1 B5 1.691(8)
C3 H3A 0.9700
C3 H3B 0.9700
C3 C4 1.501(7)
C4 H4A 0.9700
C4 H4B 0.9700
C4 C5 1.503(8)
C5 H5A 0.9700
C5 H5B 0.9700
C5 C6 1.520(7)
C6 H6A 0.9700
C6 H6B 0.9700
C7 C8 1.428(8)
C7 C11 1.388(7)
C7 C12 1.503(7)
C8 C9 1.381(8)
C8 C13 1.508(7)
C9 C10 1.469(8)
C9 C14 1.515(8)
C10 C11 1.424(7)
C10 C15 1.489(7)
C11 C16 1.502(8)
C12 H12A 0.9600
C12 H12B 0.9600
C12 H12C 0.9600
C13 H13A 0.9600
C13 H13B 0.9600
C13 H13C 0.9600
C14 H14A 0.9600
C14 H14B 0.9600
C14 H14C 0.9600
C15 H15A 0.9600
C15 H15B 0.9600
C15 H15C 0.9600
C16 H16A 0.9600
C16 H16B 0.9600
C16 H16C 0.9600
C17 C18 1.452(7)
C18 H18A 0.9600
C18 H18B 0.9600
C18 H18C 0.9600
B1 B2 1.796(8)
B1 B5 1.781(8)
B1 B8 1.791(7)
B1 B9 1.789(8)
B2 H2 1.1000
B2 B3 1.786(8)
B2 B9 1.754(8)
B2 B10 1.771(7)
B3 H3 1.1000
B3 B4 1.765(10)
B3 B6 1.761(9)
B3 B10 1.757(8)
B4 H4 1.1000
B4 B5 1.788(8)
B4 B6 1.761(10)
B4 B7 1.773(9)
B5 H5 1.1000
B5 B7 1.780(8)
B5 B8 1.776(8)
B6 H6 1.1000
B6 B7 1.752(10)
B6 B10 1.763(9)
B6 B11 1.766(9)
B7 H7 1.1000
B7 B8 1.788(8)
B7 B11 1.758(10)
B8 H8 1.1000
B8 B9 1.783(8)
B8 B11 1.778(8)
B9 H9 1.1000
B9 B10 1.791(8)
B9 B11 1.788(8)
B10 H10 1.1000
B10 B11 1.757(9)
B11 H11 1.1000

loop_
_geom_torsion_atom_site_label_1
_geom_torsion_atom_site_label_2
_geom_torsion_atom_site_label_3
_geom_torsion_atom_site_label_4
_geom_torsion
Ir1 O1 C2 N1 -166.5(3)
Ir1 O1 C2 C1 14.7(6)
Ir1 N2 C17 C18 -33(16)
Ir1 C7 C8 C9 61.3(4)
Ir1 C7 C8 C13 -118.9(5)
Ir1 C7 C11 C10 -59.7(4)
Ir1 C7 C11 C16 127.1(6)
Ir1 C8 C9 C10 54.8(4)
Ir1 C8 C9 C14 -122.4(7)
Ir1 C9 C10 C11 66.0(3)
Ir1 C9 C10 C15 -125.9(6)
Ir1 C10 C11 C7 60.7(4)
Ir1 C10 C11 C16 -125.9(5)
Ir1 B1 B2 C1 97.2(4)
Ir1 B1 B2 B3 130.0(4)
Ir1 B1 B2 B9 -129.1(4)
Ir1 B1 B2 B10 -166.7(3)
Ir1 B1 B5 C1 -97.4(4)
Ir1 B1 B5 B4 -130.2(4)
Ir1 B1 B5 B7 165.9(3)
Ir1 B1 B5 B8 129.5(4)
Ir1 B1 B8 B5 -98.1(5)
Ir1 B1 B8 B7 -134.1(4)
Ir1 B1 B8 B9 126.1(5)
Ir1 B1 B8 B11 163.1(4)
Ir1 B1 B9 B2 97.8(5)
Ir1 B1 B9 B8 -126.1(5)
Ir1 B1 B9 B10 134.8(5)
Ir1 B1 B9 B11 -162.8(4)
O1 Ir1 N2 C17 -141(2)
O1 Ir1 C7 C8 89.7(3)
O1 Ir1 C7 C11 -154.0(3)
O1 Ir1 C7 C12 -32.1(6)
O1 Ir1 C8 C7 -96.1(3)
O1 Ir1 C8 C9 144.9(3)
O1 Ir1 C8 C13 20.0(6)
O1 Ir1 C9 C8 -44.2(4)
O1 Ir1 C9 C10 -165.0(3)
O1 Ir1 C9 C14 81.7(6)
O1 Ir1 C10 C9 39.5(7)
O1 Ir1 C10 C11 -72.8(7)
O1 Ir1 C10 C15 164.5(5)
O1 Ir1 C11 C7 35.8(4)
O1 Ir1 C11 C10 154.6(3)
O1 Ir1 C11 C16 -86.5(6)
O1 Ir1 B1 C1 6.7(3)
O1 Ir1 B1 B2 -55.7(3)
O1 Ir1 B1 B5 68.9(3)
O1 Ir1 B1 B8 141.6(5)
O1 Ir1 B1 B9 -127.3(5)
N1 C3 C4 C5 32.1(7)
N2 Ir1 O1 C2 -101.4(4)
N2 Ir1 C7 C8 -23.2(6)
N2 Ir1 C7 C11 93.1(5)
N2 Ir1 C7 C12 -145.1(5)
N2 Ir1 C8 C7 169.4(3)
N2 Ir1 C8 C9 50.3(4)
N2 Ir1 C8 C13 -74.6(6)
N2 Ir1 C9 C8 -137.9(3)
N2 Ir1 C9 C10 101.2(3)
N2 Ir1 C9 C14 -12.0(6)
N2 Ir1 C10 C9 -84.2(3)
N2 Ir1 C10 C11 163.5(3)
N2 Ir1 C10 C15 40.7(6)
N2 Ir1 C11 C7 -143.2(3)
N2 Ir1 C11 C10 -24.4(4)
N2 Ir1 C11 C16 94.6(6)
N2 Ir1 B1 C1 97.3(3)
N2 Ir1 B1 B2 34.9(3)
N2 Ir1 B1 B5 159.5(4)
N2 Ir1 B1 B8 -127.8(5)
N2 Ir1 B1 B9 -36.7(5)
C1 B1 B2 B3 32.7(4)
C1 B1 B2 B9 133.7(4)
C1 B1 B2 B10 96.0(4)
C1 B1 B5 B4 -32.7(4)
C1 B1 B5 B7 -96.7(5)
C1 B1 B5 B8 -133.1(4)
C1 B1 B8 B5 38.9(4)
C1 B1 B8 B7 2.8(5)
C1 B1 B8 B9 -97.0(4)
C1 B1 B8 B11 -60.0(5)
C1 B1 B9 B2 -38.4(3)
C1 B1 B9 B8 97.6(4)
C1 B1 B9 B10 -1.4(5)
C1 B1 B9 B11 61.0(5)
C1 B2 B3 B4 33.7(4)
C1 B2 B3 B6 96.9(5)
C1 B2 B3 B10 134.9(5)
C1 B2 B9 B1 41.0(3)
C1 B2 B9 B8 1.8(5)
C1 B2 B9 B10 -97.9(4)
C1 B2 B9 B11 -61.0(5)
C1 B2 B10 B3 -38.7(4)
C1 B2 B10 B6 -0.7(5)
C1 B2 B10 B9 100.8(4)
C1 B2 B10 B11 62.9(5)
C1 B3 B4 B5 33.3(4)
C1 B3 B4 B6 133.8(4)
C1 B3 B4 B7 96.4(4)
C1 B3 B6 B4 -40.0(4)
C1 B3 B6 B7 -1.7(6)
C1 B3 B6 B10 98.7(4)
C1 B3 B6 B11 61.7(6)
C1 B3 B10 B2 38.5(4)
C1 B3 B10 B6 -99.0(5)
C1 B3 B10 B9 2.5(6)
C1 B3 B10 B11 -61.6(5)
C1 B4 B5 B1 33.4(4)
C1 B4 B5 B7 134.4(5)
C1 B4 B5 B8 98.1(4)
C1 B4 B6 B3 39.6(4)
C1 B4 B6 B7 -97.9(4)
C1 B4 B6 B10 2.7(6)
C1 B4 B6 B11 -60.6(6)
C1 B4 B7 B5 -38.5(4)
C1 B4 B7 B6 98.9(5)
C1 B4 B7 B8 -2.5(6)
C1 B4 B7 B11 61.4(5)
C1 B5 B7 B4 39.4(4)
C1 B5 B7 B6 1.4(5)
C1 B5 B7 B8 -100.5(4)
C1 B5 B7 B11 -62.3(5)
C1 B5 B8 B1 -41.7(3)
C1 B5 B8 B7 98.2(4)
C1 B5 B8 B9 -2.6(5)
C1 B5 B8 B11 60.7(5)
C2 N1 C3 C4 165.7(6)
C2 N1 C6 C5 171.5(5)
C2 C1 B1 Ir1 -2.8(5)
C2 C1 B1 B2 107.2(4)
C2 C1 B1 B5 -112.1(4)
C2 C1 B1 B8 -152.3(4)
C2 C1 B1 B9 146.3(4)
C2 C1 B2 B1 -99.6(4)
C2 C1 B2 B3 117.0(5)
C2 C1 B2 B9 -140.5(4)
C2 C1 B2 B10 155.9(4)
C2 C1 B3 B2 -101.3(5)
C2 C1 B3 B4 116.5(5)
C2 C1 B3 B6 156.8(4)
C2 C1 B3 B10 -140.7(5)
C2 C1 B4 B3 -112.5(5)
C2 C1 B4 B5 106.0(5)
C2 C1 B4 B6 -152.7(5)
C2 C1 B4 B7 145.7(5)
C2 C1 B5 B1 97.4(4)
C2 C1 B5 B4 -118.6(5)
C2 C1 B5 B7 -158.3(4)
C2 C1 B5 B8 138.8(4)
C3 N1 C2 O1 -179.9(5)
C3 N1 C2 C1 -1.3(9)
C3 N1 C6 C5 -7.8(6)
C3 C4 C5 C6 -37.4(7)
C4 C5 C6 N1 27.5(6)
C6 N1 C2 O1 0.9(7)
C6 N1 C2 C1 179.5(5)
C6 N1 C3 C4 -15.0(7)
C7 Ir1 O1 C2 100.5(4)
C7 Ir1 N2 C17 -26(2)
C7 Ir1 C8 C9 -119.1(5)
C7 Ir1 C8 C13 116.0(7)
C7 Ir1 C9 C8 37.3(3)
C7 Ir1 C9 C10 -83.5(4)
C7 Ir1 C9 C14 163.2(7)
C7 Ir1 C10 C9 75.9(3)
C7 Ir1 C10 C11 -36.4(3)
C7 Ir1 C10 C15 -159.1(7)
C7 Ir1 C11 C10 118.9(4)
C7 Ir1 C11 C16 -122.2(7)
C7 Ir1 B1 C1 -88.7(4)
C7 Ir1 B1 B2 -151.1(3)
C7 Ir1 B1 B5 -26.5(4)
C7 Ir1 B1 B8 46.2(5)
C7 Ir1 B1 B9 137.3(5)
C7 C8 C9 Ir1 -57.5(4)
C7 C8 C9 C10 -2.7(6)
C7 C8 C9 C14 -179.9(6)
C8 Ir1 O1 C2 138.5(4)
C8 Ir1 N2 C17 -42(2)
C8 Ir1 C7 C11 116.3(4)
C8 Ir1 C7 C12 -121.8(7)
C8 Ir1 C9 C10 -120.8(5)
C8 Ir1 C9 C14 125.9(8)
C8 Ir1 C10 C9 33.8(3)
C8 Ir1 C10 C11 -78.5(3)
C8 Ir1 C10 C15 158.8(7)
C8 Ir1 C11 C7 -38.1(3)
C8 Ir1 C11 C10 80.8(3)
C8 Ir1 C11 C16 -160.3(7)
C8 Ir1 B1 C1 -78.0(5)
C8 Ir1 B1 B2 -140.4(4)
C8 Ir1 B1 B5 -15.9(6)
C8 Ir1 B1 B8 56.8(7)
C8 Ir1 B1 B9 147.9(5)
C8 C7 C11 Ir1 66.8(4)
C8 C7 C11 C10 7.1(6)
C8 C7 C11 C16 -166.2(5)
C8 C9 C10 Ir1 -59.1(4)
C8 C9 C10 C11 6.9(6)
C8 C9 C10 C15 175.0(5)
C9 Ir1 O1 C2 162.5(4)
C9 Ir1 N2 C17 -15(2)
C9 Ir1 C7 C8 -35.1(3)
C9 Ir1 C7 C11 81.2(3)
C9 Ir1 C7 C12 -156.9(7)
C9 Ir1 C8 C7 119.1(5)
C9 Ir1 C8 C13 -124.9(8)
C9 Ir1 C10 C11 -112.3(4)
C9 Ir1 C10 C15 124.9(8)
C9 Ir1 C11 C7 -78.1(3)
C9 Ir1 C11 C10 40.7(3)
C9 Ir1 C11 C16 159.7(7)
C9 Ir1 B1 C1 -164.0(4)
C9 Ir1 B1 B2 133.6(5)
C9 Ir1 B1 B5 -101.8(5)
C9 Ir1 B1 B8 -29.1(8)
C9 Ir1 B1 B9 62.0(8)
C9 C10 C11 Ir1 -69.2(3)
C9 C10 C11 C7 -8.5(6)
C9 C10 C11 C16 164.9(5)
C10 Ir1 O1 C2 133.4(6)
C10 Ir1 N2 C17 23(2)
C10 Ir1 C7 C8 -78.8(3)
C10 Ir1 C7 C11 37.6(3)
C10 Ir1 C7 C12 159.4(7)
C10 Ir1 C8 C7 82.0(3)
C10 Ir1 C8 C9 -37.1(3)
C10 Ir1 C8 C13 -162.0(7)
C10 Ir1 C9 C8 120.8(5)
C10 Ir1 C9 C14 -113.3(7)
C10 Ir1 C11 C7 -118.9(4)
C10 Ir1 C11 C16 118.9(7)
C10 Ir1 B1 C1 -161.3(3)
C10 Ir1 B1 B2 136.3(3)
C10 Ir1 B1 B5 -99.1(4)
C10 Ir1 B1 B8 -26.4(6)
C10 Ir1 B1 B9 64.7(6)
C11 Ir1 O1 C2 79.3(4)
C11 Ir1 N2 C17 39(2)
C11 Ir1 C7 C8 -116.3(4)
C11 Ir1 C7 C12 121.8(7)
C11 Ir1 C8 C7 38.1(3)
C11 Ir1 C8 C9 -81.0(4)
C11 Ir1 C8 C13 154.1(7)
C11 Ir1 C9 C8 80.0(4)
C11 Ir1 C9 C10 -40.8(3)
C11 Ir1 C9 C14 -154.1(7)
C11 Ir1 C10 C9 112.3(4)
C11 Ir1 C10 C15 -122.8(8)
C11 Ir1 B1 C1 -124.7(3)
C11 Ir1 B1 B2 172.9(3)
C11 Ir1 B1 B5 -62.6(4)
C11 Ir1 B1 B8 10.1(5)
C11 Ir1 B1 B9 101.2(5)
C11 C7 C8 Ir1 -64.0(4)
C11 C7 C8 C9 -2.7(6)
C11 C7 C8 C13 177.2(5)
C12 C7 C8 Ir1 127.3(6)
C12 C7 C8 C9 -171.4(5)
C12 C7 C8 C13 8.5(9)
C12 C7 C11 Ir1 -124.9(6)
C12 C7 C11 C10 175.4(5)
C12 C7 C11 C16 2.2(9)
C13 C8 C9 Ir1 122.6(6)
C13 C8 C9 C10 177.5(5)
C13 C8 C9 C14 0.2(10)
C14 C9 C10 Ir1 118.3(6)
C14 C9 C10 C11 -175.7(5)
C14 C9 C10 C15 -7.6(9)
C15 C10 C11 Ir1 122.9(6)
C15 C10 C11 C7 -176.4(5)
C15 C10 C11 C16 -3.0(9)
B1 Ir1 O1 C2 -12.8(4)
B1 Ir1 N2 C17 141(2)
B1 Ir1 C7 C8 171.7(3)
B1 Ir1 C7 C11 -72.0(3)
B1 Ir1 C7 C12 49.9(7)
B1 Ir1 C8 C7 -16.0(6)
B1 Ir1 C8 C9 -135.1(4)
B1 Ir1 C8 C13 100.0(7)
B1 Ir1 C9 C8 124.6(5)
B1 Ir1 C9 C10 3.8(7)
B1 Ir1 C9 C14 -109.5(7)
B1 Ir1 C10 C9 -178.3(3)
B1 Ir1 C10 C11 69.5(4)
B1 Ir1 C10 C15 -53.3(7)
B1 Ir1 C11 C7 118.8(3)
B1 Ir1 C11 C10 -122.3(3)
B1 Ir1 C11 C16 -3.4(6)
B1 C1 C2 O1 -6.9(6)
B1 C1 C2 N1 174.4(5)
B1 C1 B2 B3 -143.5(4)
B1 C1 B2 B9 -41.0(3)
B1 C1 B2 B10 -104.5(4)
B1 C1 B3 B2 35.6(4)
B1 C1 B3 B4 -106.5(4)
B1 C1 B3 B6 -66.2(5)
B1 C1 B3 B10 -3.7(6)
B1 C1 B4 B3 106.4(4)
B1 C1 B4 B5 -35.0(4)
B1 C1 B4 B6 66.2(5)
B1 C1 B4 B7 4.6(6)
B1 C1 B5 B4 144.0(4)
B1 C1 B5 B7 104.4(4)
B1 C1 B5 B8 41.4(3)
B1 B2 B3 C1 -33.4(4)
B1 B2 B3 B4 0.3(5)
B1 B2 B3 B6 63.5(5)
B1 B2 B3 B10 101.5(5)
B1 B2 B9 B8 -39.2(3)
B1 B2 B9 B10 -138.9(4)
B1 B2 B9 B11 -102.0(4)
B1 B2 B10 B3 -102.1(4)
B1 B2 B10 B6 -64.0(5)
B1 B2 B10 B9 37.4(4)
B1 B2 B10 B11 -0.4(5)
B1 B5 B7 B4 103.4(5)
B1 B5 B7 B6 65.4(5)
B1 B5 B7 B8 -36.5(4)
B1 B5 B7 B11 1.7(6)
B1 B5 B8 B7 139.9(5)
B1 B5 B8 B9 39.1(4)
B1 B5 B8 B11 102.3(4)
B1 B8 B9 B2 39.5(3)
B1 B8 B9 B10 102.6(4)
B1 B8 B9 B11 139.0(4)
B1 B8 B11 B6 64.5(5)
B1 B8 B11 B7 101.1(4)
B1 B8 B11 B9 -36.9(4)
B1 B8 B11 B10 0.7(6)
B1 B9 B10 B2 -37.4(4)
B1 B9 B10 B3 -0.7(6)
B1 B9 B10 B6 63.1(5)
B1 B9 B10 B11 100.3(5)
B1 B9 B11 B6 -64.4(6)
B1 B9 B11 B7 -1.1(6)
B1 B9 B11 B8 36.8(4)
B1 B9 B11 B10 -101.6(4)
B2 C1 C2 O1 60.3(6)
B2 C1 C2 N1 -118.3(5)
B2 C1 B1 Ir1 -109.9(4)
B2 C1 B1 B5 140.7(4)
B2 C1 B1 B8 100.5(4)
B2 C1 B1 B9 39.2(4)
B2 C1 B3 B4 -142.1(4)
B2 C1 B3 B6 -101.9(4)
B2 C1 B3 B10 -39.4(4)
B2 C1 B4 B3 36.9(4)
B2 C1 B4 B5 -104.6(4)
B2 C1 B4 B6 -3.4(6)
B2 C1 B4 B7 -64.9(6)
B2 C1 B5 B1 -37.5(4)
B2 C1 B5 B4 106.5(4)
B2 C1 B5 B7 66.9(5)
B2 C1 B5 B8 3.9(5)
B2 B1 B5 C1 33.3(3)
B2 B1 B5 B4 0.6(5)
B2 B1 B5 B7 -63.4(5)
B2 B1 B5 B8 -99.8(4)
B2 B1 B8 B5 97.9(4)
B2 B1 B8 B7 61.8(5)
B2 B1 B8 B9 -37.9(4)
B2 B1 B8 B11 -0.9(5)
B2 B1 B9 B8 136.1(4)
B2 B1 B9 B10 37.0(4)
B2 B1 B9 B11 99.4(4)
B2 B3 B4 C1 -33.2(4)
B2 B3 B4 B5 0.1(5)
B2 B3 B4 B6 100.6(4)
B2 B3 B4 B7 63.1(5)
B2 B3 B6 B4 -100.8(5)
B2 B3 B6 B7 -62.6(6)
B2 B3 B6 B10 37.9(4)
B2 B3 B6 B11 0.9(6)
B2 B3 B10 B6 -137.5(5)
B2 B3 B10 B9 -36.0(4)
B2 B3 B10 B11 -100.2(5)
B2 B9 B10 B3 36.8(4)
B2 B9 B10 B6 100.5(5)
B2 B9 B10 B11 137.8(5)
B2 B9 B11 B6 -0.2(6)
B2 B9 B11 B7 63.1(5)
B2 B9 B11 B8 101.0(4)
B2 B9 B11 B10 -37.4(4)
B2 B10 B11 B6 -101.5(5)
B2 B10 B11 B7 -64.5(5)
B2 B10 B11 B8 -0.2(6)
B2 B10 B11 B9 37.2(4)
B3 C1 C2 O1 132.5(5)
B3 C1 C2 N1 -46.2(7)
B3 C1 B1 Ir1 -145.8(4)
B3 C1 B1 B2 -35.9(4)
B3 C1 B1 B5 104.8(5)
B3 C1 B1 B8 64.6(5)
B3 C1 B1 B9 3.3(5)
B3 C1 B2 B1 143.5(4)
B3 C1 B2 B9 102.5(4)
B3 C1 B2 B10 38.9(4)
B3 C1 B4 B5 -141.4(4)
B3 C1 B4 B6 -40.2(4)
B3 C1 B4 B7 -101.8(5)
B3 C1 B5 B1 -107.0(4)
B3 C1 B5 B4 37.0(4)
B3 C1 B5 B7 -2.7(5)
B3 C1 B5 B8 -65.6(5)
B3 B2 B9 B1 102.7(4)
B3 B2 B9 B8 63.6(5)
B3 B2 B9 B10 -36.2(4)
B3 B2 B9 B11 0.8(6)
B3 B2 B10 B6 38.0(4)
B3 B2 B10 B9 139.5(5)
B3 B2 B10 B11 101.6(5)
B3 B4 B5 C1 -33.8(4)
B3 B4 B5 B1 -0.4(5)
B3 B4 B5 B7 100.6(5)
B3 B4 B5 B8 64.3(5)
B3 B4 B6 B7 -137.6(4)
B3 B4 B6 B10 -36.9(4)
B3 B4 B6 B11 -100.2(5)
B3 B4 B7 B5 -99.7(4)
B3 B4 B7 B6 37.7(4)
B3 B4 B7 B8 -63.7(5)
B3 B4 B7 B11 0.2(5)
B3 B6 B7 B4 -38.0(4)
B3 B6 B7 B5 0.2(6)
B3 B6 B7 B8 63.4(6)
B3 B6 B7 B11 100.4(5)
B3 B6 B10 B2 -38.4(4)
B3 B6 B10 B9 -101.0(4)
B3 B6 B10 B11 -138.4(5)
B3 B6 B11 B7 -101.3(5)
B3 B6 B11 B8 -64.2(6)
B3 B6 B11 B9 -0.4(6)
B3 B6 B11 B10 37.1(4)
B3 B10 B11 B6 -37.3(4)
B3 B10 B11 B7 -0.2(5)
B3 B10 B11 B8 64.1(5)
B3 B10 B11 B9 101.4(4)
B4 C1 C2 O1 -150.1(5)
B4 C1 C2 N1 31.3(8)
B4 C1 B1 Ir1 144.8(4)
B4 C1 B1 B2 -105.3(5)
B4 C1 B1 B5 35.5(4)
B4 C1 B1 B8 -4.7(5)
B4 C1 B1 B9 -66.1(5)
B4 C1 B2 B1 107.1(4)
B4 C1 B2 B3 -36.4(4)
B4 C1 B2 B9 66.1(5)
B4 C1 B2 B10 2.5(5)
B4 C1 B3 B2 142.1(4)
B4 C1 B3 B6 40.3(4)
B4 C1 B3 B10 102.8(5)
B4 C1 B5 B1 -144.0(4)
B4 C1 B5 B7 -39.6(4)
B4 C1 B5 B8 -102.6(4)
B4 B3 B6 B7 38.3(4)
B4 B3 B6 B10 138.7(5)
B4 B3 B6 B11 101.7(5)
B4 B3 B10 B2 100.5(4)
B4 B3 B10 B6 -37.0(4)
B4 B3 B10 B9 64.5(5)
B4 B3 B10 B11 0.4(5)
B4 B5 B7 B6 -38.0(4)
B4 B5 B7 B8 -139.9(5)
B4 B5 B7 B11 -101.7(5)
B4 B5 B8 B1 -104.0(5)
B4 B5 B8 B7 35.9(4)
B4 B5 B8 B9 -64.9(5)
B4 B5 B8 B11 -1.7(6)
B4 B6 B7 B5 38.2(4)
B4 B6 B7 B8 101.5(5)
B4 B6 B7 B11 138.4(4)
B4 B6 B10 B2 -1.3(6)
B4 B6 B10 B3 37.1(4)
B4 B6 B10 B9 -63.9(5)
B4 B6 B10 B11 -101.3(5)
B4 B6 B11 B7 -37.6(4)
B4 B6 B11 B8 -0.5(6)
B4 B6 B11 B9 63.3(6)
B4 B6 B11 B10 100.7(5)
B4 B7 B8 B1 -0.3(6)
B4 B7 B8 B5 -36.3(5)
B4 B7 B8 B9 63.3(6)
B4 B7 B8 B11 100.8(5)
B4 B7 B11 B6 37.3(4)
B4 B7 B11 B8 -101.8(4)
B4 B7 B11 B9 -64.2(5)
B4 B7 B11 B10 0.0(6)
B5 C1 C2 O1 -74.4(6)
B5 C1 C2 N1 106.9(6)
B5 C1 B1 Ir1 109.3(4)
B5 C1 B1 B2 -140.7(4)
B5 C1 B1 B8 -40.2(4)
B5 C1 B1 B9 -101.6(4)
B5 C1 B2 B1 37.4(4)
B5 C1 B2 B3 -106.1(4)
B5 C1 B2 B9 -3.6(5)
B5 C1 B2 B10 -67.2(5)
B5 C1 B3 B2 104.6(4)
B5 C1 B3 B4 -37.5(4)
B5 C1 B3 B6 2.8(6)
B5 C1 B3 B10 65.3(5)
B5 C1 B4 B3 141.4(4)
B5 C1 B4 B6 101.2(5)
B5 C1 B4 B7 39.7(4)
B5 B1 B2 C1 -33.2(3)
B5 B1 B2 B3 -0.5(5)
B5 B1 B2 B9 100.4(4)
B5 B1 B2 B10 62.8(5)
B5 B1 B8 B7 -36.1(4)
B5 B1 B8 B9 -135.8(4)
B5 B1 B8 B11 -98.8(4)
B5 B1 B9 B2 -97.3(4)
B5 B1 B9 B8 38.8(4)
B5 B1 B9 B10 -60.3(5)
B5 B1 B9 B11 2.1(5)
B5 B4 B6 B3 99.7(4)
B5 B4 B6 B7 -37.9(4)
B5 B4 B6 B10 62.8(6)
B5 B4 B6 B11 -0.5(6)
B5 B4 B7 B6 137.4(5)
B5 B4 B7 B8 36.0(4)
B5 B4 B7 B11 99.9(5)
B5 B7 B8 B1 36.0(4)
B5 B7 B8 B9 99.6(4)
B5 B7 B8 B11 137.1(5)
B5 B7 B11 B6 101.1(5)
B5 B7 B11 B8 -38.0(4)
B5 B7 B11 B9 -0.4(6)
B5 B7 B11 B10 63.8(5)
B5 B8 B9 B1 -39.0(3)
B5 B8 B9 B2 0.5(5)
B5 B8 B9 B10 63.6(5)
B5 B8 B9 B11 100.0(4)
B5 B8 B11 B6 1.3(6)
B5 B8 B11 B7 38.0(4)
B5 B8 B11 B9 -100.1(4)
B5 B8 B11 B10 -62.5(5)
B6 B3 B4 C1 -133.8(4)
B6 B3 B4 B5 -100.5(5)
B6 B3 B4 B7 -37.4(4)
B6 B3 B10 B2 137.5(5)
B6 B3 B10 B9 101.5(5)
B6 B3 B10 B11 37.4(4)
B6 B4 B5 C1 -96.8(5)
B6 B4 B5 B1 -63.4(5)
B6 B4 B5 B7 37.6(4)
B6 B4 B5 B8 1.4(6)
B6 B4 B7 B5 -137.4(5)
B6 B4 B7 B8 -101.4(5)
B6 B4 B7 B11 -37.5(4)
B6 B7 B8 B1 -64.0(5)
B6 B7 B8 B5 -100.1(5)
B6 B7 B8 B9 -0.5(6)
B6 B7 B8 B11 37.0(4)
B6 B7 B11 B8 -139.1(4)
B6 B7 B11 B9 -101.4(5)
B6 B7 B11 B10 -37.2(4)
B6 B10 B11 B7 37.0(4)
B6 B10 B11 B8 101.4(5)
B6 B10 B11 B9 138.7(4)
B7 B4 B5 C1 -134.4(5)
B7 B4 B5 B1 -101.0(5)
B7 B4 B5 B8 -36.2(4)
B7 B4 B6 B3 137.6(4)
B7 B4 B6 B10 100.7(5)
B7 B4 B6 B11 37.3(4)
B7 B5 B8 B1 -139.9(5)
B7 B5 B8 B9 -100.8(4)
B7 B5 B8 B11 -37.6(4)
B7 B6 B10 B2 62.8(5)
B7 B6 B10 B3 101.2(5)
B7 B6 B10 B9 0.2(6)
B7 B6 B10 B11 -37.2(4)
B7 B6 B11 B8 37.1(4)
B7 B6 B11 B9 100.9(5)
B7 B6 B11 B10 138.3(4)
B7 B8 B9 B1 -102.0(4)
B7 B8 B9 B2 -62.5(5)
B7 B8 B9 B10 0.6(5)
B7 B8 B9 B11 37.0(4)
B7 B8 B11 B6 -36.6(4)
B7 B8 B11 B9 -138.1(4)
B7 B8 B11 B10 -100.4(5)
B8 B1 B2 C1 -95.2(4)
B8 B1 B2 B3 -62.5(5)
B8 B1 B2 B9 38.5(4)
B8 B1 B2 B10 0.8(5)
B8 B1 B5 C1 133.1(4)
B8 B1 B5 B4 100.4(5)
B8 B1 B5 B7 36.4(4)
B8 B1 B9 B2 -136.1(4)
B8 B1 B9 B10 -99.1(4)
B8 B1 B9 B11 -36.6(4)
B8 B5 B7 B4 139.9(5)
B8 B5 B7 B6 101.9(5)
B8 B5 B7 B11 38.2(4)
B8 B7 B11 B6 139.1(4)
B8 B7 B11 B9 37.6(4)
B8 B7 B11 B10 101.8(4)
B8 B9 B10 B2 -101.0(4)
B8 B9 B10 B3 -64.2(5)
B8 B9 B10 B6 -0.5(5)
B8 B9 B10 B11 36.8(4)
B8 B9 B11 B6 -101.2(5)
B8 B9 B11 B7 -38.0(4)
B8 B9 B11 B10 -138.4(4)
B9 B1 B2 C1 -133.7(4)
B9 B1 B2 B3 -101.0(4)
B9 B1 B2 B10 -37.6(4)
B9 B1 B5 C1 94.3(4)
B9 B1 B5 B4 61.5(5)
B9 B1 B5 B7 -2.4(5)
B9 B1 B5 B8 -38.8(4)
B9 B1 B8 B5 135.8(4)
B9 B1 B8 B7 99.8(5)
B9 B1 B8 B11 37.0(4)
B9 B2 B3 C1 -98.0(4)
B9 B2 B3 B4 -64.3(5)
B9 B2 B3 B6 -1.0(6)
B9 B2 B3 B10 36.9(4)
B9 B2 B10 B3 -139.5(5)
B9 B2 B10 B6 -101.4(5)
B9 B2 B10 B11 -37.8(4)
B9 B8 B11 B6 101.4(5)
B9 B8 B11 B7 138.1(4)
B9 B8 B11 B10 37.6(4)
B9 B10 B11 B6 -138.7(4)
B9 B10 B11 B7 -101.7(5)
B9 B10 B11 B8 -37.3(4)
B10 B2 B3 C1 -134.9(5)
B10 B2 B3 B4 -101.2(5)
B10 B2 B3 B6 -38.0(4)
B10 B2 B9 B1 138.9(4)
B10 B2 B9 B8 99.7(4)
B10 B2 B9 B11 36.9(4)
B10 B3 B4 C1 -96.7(4)
B10 B3 B4 B5 -63.4(5)
B10 B3 B4 B6 37.1(4)
B10 B3 B4 B7 -0.3(5)
B10 B3 B6 B4 -138.7(5)
B10 B3 B6 B7 -100.4(5)
B10 B3 B6 B11 -37.0(4)
B10 B6 B7 B4 -101.3(4)
B10 B6 B7 B5 -63.1(5)
B10 B6 B7 B8 0.2(6)
B10 B6 B7 B11 37.1(4)
B10 B6 B11 B7 -138.3(4)
B10 B6 B11 B8 -101.2(5)
B10 B6 B11 B9 -37.4(4)
B10 B9 B11 B6 37.2(4)
B10 B9 B11 B7 100.5(5)
B10 B9 B11 B8 138.4(4)
B11 B6 B7 B4 -138.4(4)
B11 B6 B7 B5 -100.2(4)
B11 B6 B7 B8 -36.9(4)
B11 B6 B10 B2 100.0(5)
B11 B6 B10 B3 138.4(5)
B11 B6 B10 B9 37.4(4)
B11 B7 B8 B1 -101.0(5)
B11 B7 B8 B5 -137.1(5)
B11 B7 B8 B9 -37.5(4)
B11 B8 B9 B1 -139.0(4)
B11 B8 B9 B2 -99.5(4)
B11 B8 B9 B10 -36.4(4)
B11 B9 B10 B2 -137.8(5)
B11 B9 B10 B3 -101.0(5)
B11 B9 B10 B6 -37.3(4)
